data_1507638
loop_
_publ_author_name
'Suzuki, Yuta'
'Nemoto, Tetsuhiro'
'Kakugawa, Kazumi'
'Hamajima, Akinari'
'Hamada, Yasumasa'

_publ_section_title
;
 Asymmetric synthesis of chiral 9,10-dihydrophenanthrenes using
 pd-catalyzed asymmetric intramolecular friedel-crafts allylic alkylation
 of phenols.
;
_journal_issue 9
_journal_name_full 'Organic letters'
_journal_page_first 2350
_journal_page_last 2353
_journal_paper_doi 10.1021/ol300770w
_journal_volume 14
_journal_year 2012
_chemical_absolute_configuration ad
_chemical_formula_sum 'C24 H20 Br N O4'
_chemical_formula_weight 466.32
_chemical_name_systematic
; 
 ? 
;
_space_group_IT_number 19
_symmetry_cell_setting orthorhombic
_symmetry_space_group_name_Hall 'P 2ac 2ab'
_symmetry_space_group_name_H-M 'P 21 21 21'
_atom_sites_solution_hydrogens geom
_atom_sites_solution_primary direct
_atom_sites_solution_secondary difmap
_audit_creation_method SHELXL-97
_cell_angle_alpha 90.00
_cell_angle_beta 90.00
_cell_angle_gamma 90.00
_cell_formula_units_Z 4
_cell_length_a 7.7671(9)
_cell_length_b 13.4242(16)
_cell_length_c 19.659(2)
_cell_measurement_reflns_used 2935
_cell_measurement_temperature 173
_cell_measurement_theta_max 24.08
_cell_measurement_theta_min 2.57
_cell_volume 2049.8(4)
_computing_cell_refinement 'APEX2 (Bruker AXS, 2006)'
_computing_data_collection 'APEX2 (Bruker AXS, 2006)'
_computing_data_reduction 'SAINT (Bruker AXS, 2004)'
_computing_molecular_graphics 'XSHEL (Bruker AXS,2002)'
_computing_publication_material 'XCIF (Bruker AXS, 2001)'
_computing_structure_refinement 'SHELXL-97 (Sheldrick, 1997)'
_computing_structure_solution 'SHELXS-97 (Sheldrick, 1997)'
_diffrn_ambient_temperature 173
_diffrn_detector_area_resol_mean 8.333
_diffrn_measured_fraction_theta_full 0.998
_diffrn_measured_fraction_theta_max 0.929
_diffrn_measurement_device_type 'Bruker APEXII CCD area detector'
_diffrn_measurement_method 'phi and omega scans'
_diffrn_radiation_monochromator graphite
_diffrn_radiation_source 'fine-focus sealed tube'
_diffrn_radiation_type MoK\a
_diffrn_radiation_wavelength 0.71073
_diffrn_reflns_av_R_equivalents 0.0325
_diffrn_reflns_av_sigmaI/netI 0.0625
_diffrn_reflns_limit_h_max 9
_diffrn_reflns_limit_h_min -10
_diffrn_reflns_limit_k_max 17
_diffrn_reflns_limit_k_min -15
_diffrn_reflns_limit_l_max 26
_diffrn_reflns_limit_l_min -24
_diffrn_reflns_number 11754
_diffrn_reflns_theta_full 25.50
_diffrn_reflns_theta_max 28.61
_diffrn_reflns_theta_min 1.84
_exptl_absorpt_coefficient_mu 2.037
_exptl_absorpt_correction_T_max 0.7921
_exptl_absorpt_correction_T_min 0.5801
_exptl_absorpt_correction_type empirical
_exptl_absorpt_process_details
;
SADABS Sheldrick 1996
;
_exptl_crystal_colour colourless
_exptl_crystal_density_diffrn 1.511
_exptl_crystal_density_method 'not measured'
_exptl_crystal_description needle
_exptl_crystal_F_000 952
_exptl_crystal_size_max 0.30
_exptl_crystal_size_mid 0.30
_exptl_crystal_size_min 0.12
_refine_diff_density_max 0.350
_refine_diff_density_min -0.484
_refine_diff_density_rms 0.106
_refine_ls_abs_structure_details 'Flack H D (1983), Acta Cryst. A39, 876-881'
_refine_ls_abs_structure_Flack -0.005(11)
_refine_ls_extinction_method none
_refine_ls_goodness_of_fit_ref 1.034
_refine_ls_hydrogen_treatment constr
_refine_ls_matrix_type full
_refine_ls_number_parameters 273
_refine_ls_number_reflns 4706
_refine_ls_number_restraints 0
_refine_ls_restrained_S_all 1.034
_refine_ls_R_factor_all 0.0538
_refine_ls_R_factor_gt 0.0330
_refine_ls_shift/su_max 0.001
_refine_ls_shift/su_mean 0.000
_refine_ls_structure_factor_coef Fsqd
_refine_ls_weighting_details 'calc w=1/[\s^2^(Fo^2^)+(0.0416P)^2^+0.0000P] where P=(Fo^2^+2Fc^2^)/3'
_refine_ls_weighting_scheme calc
_refine_ls_wR_factor_gt 0.0739
_refine_ls_wR_factor_ref 0.0984
_reflns_number_gt 3647
_reflns_number_total 4706
_reflns_threshold_expression >2sigma(I)
_cod_data_source_file ol300770w_si_003.cif
_cod_data_source_block nemo017p2(1)2(1)2(1)
_cod_depositor_comments
;
The following automatic conversions were performed:

'_symmetry_cell_setting' value 'Orthorhombic' changed to
'orthorhombic' according to
/home/saulius/struct/CIF-dictionaries/cif_core.dic dictionary named
'cif_core.dic' version 2.4.1 from 2010-06-29.

Automatic conversion script
Id: cif_fix_values 1715 2011-07-08 13:25:40Z adriana 
;
_cod_original_sg_symbol_H-M 'P2(1)2(1)2(1) '
_cod_database_code 1507638

loop_
_symmetry_equiv_pos_as_xyz
'x, y, z'
'-x+1/2, -y, z+1/2'
'-x, y+1/2, -z+1/2'
'x+1/2, -y+1/2, -z'

loop_
_atom_site_label
_atom_site_type_symbol
_atom_site_fract_x
_atom_site_fract_y
_atom_site_fract_z
_atom_site_U_iso_or_equiv
_atom_site_adp_type
_atom_site_occupancy
_atom_site_symmetry_multiplicity
_atom_site_calc_flag
_atom_site_refinement_flags
Br1 Br 0.50953(4) 0.74939(3) 0.973312(16) 0.03436(10) Uani 1 1 d .
C1 C 0.9788(5) 0.4581(2) 0.60801(17) 0.0350(8) Uani 1 1 d .
H1 H 1.0258 0.4273 0.5687 0.042 Uiso 1 1 calc R
C2 C 1.0785(5) 0.5222(3) 0.64648(17) 0.0319(8) Uani 1 1 d .
H2 H 1.1955 0.5334 0.6347 0.038 Uiso 1 1 calc R
C3 C 1.0076(4) 0.5701(2) 0.70229(15) 0.0276(7) Uani 1 1 d .
H3 H 1.0779 0.6122 0.7294 0.033 Uiso 1 1 calc R
C4 C 0.8343(4) 0.5573(2) 0.71933(17) 0.0253(7) Uani 1 1 d .
C5 C 0.7362(4) 0.4875(2) 0.68199(17) 0.0272(7) Uani 1 1 d .
C6 C 0.8103(5) 0.4388(3) 0.62701(18) 0.0327(8) Uani 1 1 d .
H6 H 0.7445 0.3917 0.6021 0.039 Uiso 1 1 calc R
C7 C 0.7505(4) 0.6092(2) 0.77705(16) 0.0244(7) Uani 1 1 d .
C8 C 0.7982(4) 0.7067(2) 0.79752(18) 0.0272(7) Uani 1 1 d .
C9 C 0.7235(4) 0.7452(3) 0.85621(15) 0.0270(6) Uani 1 1 d .
H9 H 0.7563 0.8097 0.8713 0.032 Uiso 1 1 calc R
C10 C 0.6036(4) 0.6926(2) 0.89304(17) 0.0260(7) Uani 1 1 d .
C11 C 0.5475(4) 0.6005(2) 0.86975(17) 0.0243(7) Uani 1 1 d .
C12 C 0.6184(4) 0.5593(2) 0.81180(17) 0.0246(7) Uani 1 1 d .
C13 C 0.5560(4) 0.4665(3) 0.70632(18) 0.0316(8) Uani 1 1 d .
H13A H 0.5148 0.4031 0.6865 0.038 Uiso 1 1 calc R
H13B H 0.4780 0.5204 0.6911 0.038 Uiso 1 1 calc R
C14 C 0.5532(4) 0.4597(2) 0.78378(17) 0.0274(7) Uani 1 1 d .
H14 H 0.4307 0.4516 0.7984 0.033 Uiso 1 1 calc R
C15 C 0.6572(4) 0.3727(2) 0.81390(18) 0.0279(7) Uani 1 1 d .
H15A H 0.7811 0.3843 0.8051 0.034 Uiso 1 1 calc R
H15B H 0.6402 0.3716 0.8638 0.034 Uiso 1 1 calc R
C16 C 0.6067(5) 0.2715(2) 0.78474(19) 0.0371(9) Uani 1 1 d .
H16A H 0.4821 0.2621 0.7892 0.056 Uiso 1 1 calc R
H16B H 0.6668 0.2187 0.8097 0.056 Uiso 1 1 calc R
H16C H 0.6389 0.2685 0.7366 0.056 Uiso 1 1 calc R
C17 C 0.9168(4) 0.7739(2) 0.75734(18) 0.0336(8) Uani 1 1 d .
H17A H 0.8812 0.8434 0.7633 0.050 Uiso 1 1 calc R
H17B H 0.9108 0.7563 0.7090 0.050 Uiso 1 1 calc R
H17C H 1.0352 0.7656 0.7736 0.050 Uiso 1 1 calc R
C18 C 0.2580(4) 0.5689(3) 0.89753(17) 0.0261(7) Uani 1 1 d .
C19 C 0.1408(4) 0.5067(2) 0.93966(17) 0.0240(7) Uani 1 1 d .
C20 C -0.0346(4) 0.5237(2) 0.93313(16) 0.0273(7) Uani 1 1 d .
H20 H -0.0748 0.5744 0.9034 0.033 Uiso 1 1 calc R
C21 C -0.1514(4) 0.4670(3) 0.96980(19) 0.0304(7) Uani 1 1 d .
H21 H -0.2718 0.4779 0.9653 0.036 Uiso 1 1 calc R
C22 C -0.0895(4) 0.3954(3) 1.01244(18) 0.0302(8) Uani 1 1 d .
C23 C 0.0845(4) 0.3777(2) 1.02186(19) 0.0312(8) Uani 1 1 d .
H23 H 0.1231 0.3282 1.0529 0.037 Uiso 1 1 calc R
C24 C 0.2010(4) 0.4341(3) 0.98493(18) 0.0302(8) Uani 1 1 d .
H24 H 0.3212 0.4235 0.9903 0.036 Uiso 1 1 calc R
N1 N -0.2144(4) 0.3317(2) 1.04929(17) 0.0399(8) Uani 1 1 d .
O1 O 0.4279(3) 0.54596(16) 0.90808(12) 0.0275(5) Uani 1 1 d .
O2 O 0.2126(3) 0.6317(2) 0.85802(13) 0.0403(6) Uani 1 1 d .
O3 O -0.3654(3) 0.33792(19) 1.03328(15) 0.0486(7) Uani 1 1 d .
O4 O -0.1588(4) 0.2751(2) 1.09264(15) 0.0579(8) Uani 1 1 d .

loop_
_atom_site_aniso_label
_atom_site_aniso_U_11
_atom_site_aniso_U_22
_atom_site_aniso_U_33
_atom_site_aniso_U_23
_atom_site_aniso_U_13
_atom_site_aniso_U_12
Br1 0.03660(18) 0.03397(17) 0.03252(17) -0.00638(16) 0.00203(14) 0.0038(2)
C1 0.049(2) 0.0296(17) 0.0268(18) -0.0004(14) 0.0006(17) 0.0086(18)
C2 0.0324(19) 0.035(2) 0.0280(19) 0.0041(16) 0.0012(14) 0.0064(16)
C3 0.0264(16) 0.0271(15) 0.0293(17) 0.0006(13) -0.0013(15) 0.0003(15)
C4 0.0272(16) 0.0223(16) 0.0264(18) 0.0027(14) -0.0042(13) 0.0017(13)
C5 0.0300(18) 0.0252(17) 0.0263(17) 0.0011(14) -0.0060(14) -0.0011(14)
C6 0.043(2) 0.0274(18) 0.027(2) -0.0040(15) -0.0091(15) -0.0006(16)
C7 0.0231(16) 0.0245(17) 0.0255(17) -0.0002(14) -0.0074(14) 0.0021(13)
C8 0.0237(17) 0.0214(16) 0.037(2) 0.0015(15) -0.0055(14) -0.0009(13)
C9 0.0252(14) 0.0210(15) 0.0348(17) -0.0003(18) -0.0045(12) 0.0013(16)
C10 0.0231(16) 0.0275(18) 0.0273(18) -0.0020(14) -0.0043(13) 0.0069(14)
C11 0.0183(15) 0.0225(16) 0.0322(18) 0.0028(14) -0.0016(12) 0.0010(12)
C12 0.0189(15) 0.0237(17) 0.0312(19) -0.0020(14) -0.0054(13) 0.0000(13)
C13 0.0293(18) 0.0294(18) 0.036(2) -0.0036(15) -0.0084(14) -0.0045(15)
C14 0.0226(16) 0.0241(17) 0.0356(19) -0.0044(15) -0.0034(13) -0.0041(13)
C15 0.0280(17) 0.0244(17) 0.0314(19) -0.0044(15) -0.0012(14) -0.0042(14)
C16 0.043(2) 0.026(2) 0.043(2) -0.0040(16) 0.0000(16) -0.0019(15)
C17 0.0360(19) 0.0262(19) 0.038(2) 0.0005(15) 0.0034(15) -0.0037(14)
C18 0.0205(16) 0.0286(18) 0.0292(18) -0.0028(15) -0.0004(14) 0.0011(14)
C19 0.0260(17) 0.0228(17) 0.0232(18) -0.0031(13) 0.0006(13) -0.0015(13)
C20 0.0262(18) 0.0306(17) 0.0251(17) 0.0005(14) -0.0029(13) 0.0020(14)
C21 0.0234(16) 0.0391(19) 0.0287(19) -0.0058(17) -0.0022(14) -0.0021(14)
C22 0.0344(19) 0.0302(19) 0.0259(19) -0.0044(15) 0.0047(14) -0.0068(15)
C23 0.0342(18) 0.0288(18) 0.0306(19) 0.0017(17) -0.0023(16) -0.0005(15)
C24 0.0241(16) 0.0311(18) 0.035(2) -0.0023(16) -0.0042(14) 0.0017(14)
N1 0.045(2) 0.0331(18) 0.041(2) -0.0064(15) 0.0083(15) -0.0074(15)
O1 0.0214(11) 0.0261(12) 0.0352(14) 0.0026(10) 0.0003(9) 0.0018(9)
O2 0.0262(13) 0.0521(16) 0.0428(16) 0.0178(14) -0.0035(11) -0.0005(12)
O3 0.0331(14) 0.0469(16) 0.066(2) -0.0047(15) 0.0116(14) -0.0090(12)
O4 0.0594(18) 0.062(2) 0.053(2) 0.0216(16) 0.0018(14) -0.0130(15)

loop_
_atom_type_symbol
_atom_type_description
_atom_type_scat_dispersion_real
_atom_type_scat_dispersion_imag
_atom_type_scat_source
C C 0.0033 0.0016 'International Tables Vol C Tables 4.2.6.8 and 6.1.1.4'
H H 0.0000 0.0000 'International Tables Vol C Tables 4.2.6.8 and 6.1.1.4'
N N 0.0061 0.0033 'International Tables Vol C Tables 4.2.6.8 and 6.1.1.4'
O O 0.0106 0.0060 'International Tables Vol C Tables 4.2.6.8 and 6.1.1.4'
Br Br -0.2901 2.4595 'International Tables Vol C Tables 4.2.6.8 and 6.1.1.4'

loop_
_geom_angle_atom_site_label_1
_geom_angle_atom_site_label_2
_geom_angle_atom_site_label_3
_geom_angle
C2 C1 C6 119.8(3)
C2 C1 H1 120.1
C6 C1 H1 120.1
C1 C2 C3 119.9(3)
C1 C2 H2 120.0
C3 C2 H2 120.0
C2 C3 C4 121.0(3)
C2 C3 H3 119.5
C4 C3 H3 119.5
C3 C4 C5 118.4(3)
C3 C4 C7 123.2(3)
C5 C4 C7 118.2(3)
C6 C5 C4 119.6(3)
C6 C5 C13 123.0(3)
C4 C5 C13 117.4(3)
C1 C6 C5 120.9(3)
C1 C6 H6 119.5
C5 C6 H6 119.5
C12 C7 C8 119.6(3)
C12 C7 C4 118.0(3)
C8 C7 C4 122.5(3)
C9 C8 C7 118.0(3)
C9 C8 C17 117.7(3)
C7 C8 C17 124.2(3)
C10 C9 C8 121.9(3)
C10 C9 H9 119.0
C8 C9 H9 119.0
C9 C10 C11 119.7(3)
C9 C10 Br1 119.5(2)
C11 C10 Br1 120.7(3)
C12 C11 C10 120.2(3)
C12 C11 O1 119.9(3)
C10 C11 O1 119.7(3)
C11 C12 C7 120.1(3)
C11 C12 C14 121.0(3)
C7 C12 C14 118.9(3)
C5 C13 C14 110.0(3)
C5 C13 H13A 109.7
C14 C13 H13A 109.7
C5 C13 H13B 109.7
C14 C13 H13B 109.7
H13A C13 H13B 108.2
C13 C14 C12 107.5(3)
C13 C14 C15 115.0(3)
C12 C14 C15 110.5(2)
C13 C14 H14 107.9
C12 C14 H14 107.9
C15 C14 H14 107.9
C16 C15 C14 113.4(3)
C16 C15 H15A 108.9
C14 C15 H15A 108.9
C16 C15 H15B 108.9
C14 C15 H15B 108.9
H15A C15 H15B 107.7
C15 C16 H16A 109.5
C15 C16 H16B 109.5
H16A C16 H16B 109.5
C15 C16 H16C 109.5
H16A C16 H16C 109.5
H16B C16 H16C 109.5
C8 C17 H17A 109.5
C8 C17 H17B 109.5
H17A C17 H17B 109.5
C8 C17 H17C 109.5
H17A C17 H17C 109.5
H17B C17 H17C 109.5
O2 C18 O1 122.6(3)
O2 C18 C19 125.1(3)
O1 C18 C19 112.3(3)
C20 C19 C24 120.1(3)
C20 C19 C18 117.2(3)
C24 C19 C18 122.7(3)
C21 C20 C19 120.3(3)
C21 C20 H20 119.9
C19 C20 H20 119.9
C22 C21 C20 118.4(3)
C22 C21 H21 120.8
C20 C21 H21 120.8
C21 C22 C23 123.2(3)
C21 C22 N1 118.4(3)
C23 C22 N1 118.4(3)
C22 C23 C24 118.3(3)
C22 C23 H23 120.8
C24 C23 H23 120.8
C23 C24 C19 119.7(3)
C23 C24 H24 120.2
C19 C24 H24 120.2
O3 N1 O4 124.3(3)
O3 N1 C22 117.7(3)
O4 N1 C22 117.9(3)
C18 O1 C11 116.0(2)

loop_
_geom_bond_atom_site_label_1
_geom_bond_atom_site_label_2
_geom_bond_distance
Br1 C10 1.899(3)
C1 C2 1.383(5)
C1 C6 1.385(5)
C1 H1 0.9500
C2 C3 1.386(4)
C2 H2 0.9500
C3 C4 1.398(4)
C3 H3 0.9500
C4 C5 1.413(4)
C4 C7 1.482(4)
C5 C6 1.388(5)
C5 C13 1.506(5)
C6 H6 0.9500
C7 C12 1.403(4)
C7 C8 1.419(4)
C8 C9 1.391(4)
C8 C17 1.512(4)
C9 C10 1.374(4)
C9 H9 0.9500
C10 C11 1.389(4)
C11 C12 1.381(4)
C11 O1 1.402(4)
C12 C14 1.532(4)
C13 C14 1.526(5)
C13 H13A 0.9900
C13 H13B 0.9900
C14 C15 1.538(4)
C14 H14 1.0000
C15 C16 1.527(4)
C15 H15A 0.9900
C15 H15B 0.9900
C16 H16A 0.9800
C16 H16B 0.9800
C16 H16C 0.9800
C17 H17A 0.9800
C17 H17B 0.9800
C17 H17C 0.9800
C18 O2 1.199(4)
C18 O1 1.371(3)
C18 C19 1.487(4)
C19 C20 1.387(4)
C19 C24 1.401(5)
C20 C21 1.386(5)
C20 H20 0.9500
C21 C22 1.364(5)
C21 H21 0.9500
C22 C23 1.385(5)
C22 N1 1.482(4)
C23 C24 1.385(5)
C23 H23 0.9500
C24 H24 0.9500
N1 O3 1.217(4)
N1 O4 1.221(4)
